data_2313034
loop_
_publ_author_name
'Domasevitch, Kostiantyn V.'
'Ponomarova, Vira V.'

_publ_section_title
;
 Dibasic 3,3'-di-nitro-4,4'-bipyrazole-1,1'-diides of K, Rb and Cs reveal
 metal-selective ring-&#x3c0; over ring-N coordination.
;
_journal_coeditor_code HB8215
_journal_issue 'Pt 6'
_journal_name_full 'Acta crystallographica. Section E, Crystallographic communications'
_journal_page_first 683
_journal_page_last 691
_journal_paper_doi 10.1107/S2056989026005037
_journal_volume 82
_journal_year 2026
_chemical_formula_iupac '[Rb2 (C6 H2 N6 O4)]'
_chemical_formula_moiety '2(Rb +), C6 H2 N6 O4 2-'
_chemical_formula_sum 'C6 H2 N6 O4 Rb2'
_chemical_formula_weight 393.08
_chemical_name_systematic
;
Poly[[\m-3,3'-dinitro-4,4'-bipyrazole-1,1'-diido]dirubidium]
;
_space_group_crystal_system monoclinic
_space_group_IT_number 14
_space_group_name_Hall '-P 2yn'
_space_group_name_H-M_alt 'P 1 21/n 1'
_atom_sites_solution_hydrogens geom
_atom_sites_solution_primary direct
_atom_sites_solution_secondary difmap
_audit_creation_method SHELXL-2019/3
_cell_angle_alpha 90
_cell_angle_beta 95.776(3)
_cell_angle_gamma 90
_cell_formula_units_Z 4
_cell_length_a 3.9669(2)
_cell_length_b 14.2020(4)
_cell_length_c 18.6685(6)
_cell_measurement_reflns_used 10655
_cell_measurement_temperature 173(2)
_cell_measurement_theta_max 79.870
_cell_measurement_theta_min 3.918
_cell_volume 1046.40(7)
_computing_cell_refinement
;
X-Area 1.76 (Stoe & Cie, 2016)
;
_computing_data_collection
;
X-Area 1.76 (Stoe & Cie, 2016)
;
_computing_data_reduction
;
X-Area 1.76 (Stoe & Cie, 2016)
;
_computing_molecular_graphics
;
DIAMOND 3.0 (Brandenburg, 1999)
;
_computing_publication_material
;
WinGX 1.70.01 (Farrugia, 2012)
;
_computing_structure_refinement
;
<i>SHELXL2019/3</i> (Sheldrick, 2015)
;
_computing_structure_solution
;
SHELXS97 (Sheldrick, 2008)
;
_diffrn_ambient_temperature 173(2)
_diffrn_detector Pilatus300K
_diffrn_detector_area_resol_mean 5.81
_diffrn_measured_fraction_theta_full 0.994
_diffrn_measured_fraction_theta_max 0.984
_diffrn_measurement_device 'Eulerian 4-circle diffractometer'
_diffrn_measurement_device_type 'Stoe Stadivari'
_diffrn_measurement_method 'rotation method, \w scans'
_diffrn_radiation_monochromator 'Graded multilayer mirror'
_diffrn_radiation_probe x-ray
_diffrn_radiation_type 'Cu K\a'
_diffrn_radiation_wavelength 1.54186
_diffrn_reflns_av_R_equivalents 0.0299
_diffrn_reflns_av_unetI/netI 0.0171
_diffrn_reflns_limit_h_max 5
_diffrn_reflns_limit_h_min -4
_diffrn_reflns_limit_k_max 18
_diffrn_reflns_limit_k_min -16
_diffrn_reflns_limit_l_max 13
_diffrn_reflns_limit_l_min -23
_diffrn_reflns_number 10655
_diffrn_reflns_theta_full 67.686
_diffrn_reflns_theta_max 79.870
_diffrn_reflns_theta_min 3.918
_diffrn_source 'GeniX 3D HF Cu'
_diffrn_source_current 0.600
_diffrn_source_power 0.030
_diffrn_source_voltage 50
_exptl_absorpt_coefficient_mu 12.383
_exptl_absorpt_correction_T_max 0.6605
_exptl_absorpt_correction_T_min 0.4694
_exptl_absorpt_correction_type multi-scan
_exptl_absorpt_process_details
;
(Stoe <i>LANA</i>; Koziskova <i>et al.</i>,  2016)
;
_exptl_crystal_colour red
_exptl_crystal_density_diffrn 2.495
_exptl_crystal_description prism
_exptl_crystal_F_000 744
_exptl_crystal_size_max 0.050
_exptl_crystal_size_mid 0.030
_exptl_crystal_size_min 0.030
_refine_diff_density_max 0.858
_refine_diff_density_min -0.725
_refine_ls_extinction_coef 0.0053(6)
_refine_ls_extinction_expression Fc^*^=kFc[1+0.001xFc^2^\l^3^/sin(2\q)]^-1/4^
_refine_ls_extinction_method
;
SHELXL-2019/2 (Sheldrick 2015)
;
_refine_ls_goodness_of_fit_ref 1.143
_refine_ls_hydrogen_treatment constr
_refine_ls_matrix_type full
_refine_ls_number_parameters 164
_refine_ls_number_reflns 2234
_refine_ls_number_restraints 0
_refine_ls_restrained_S_all 1.143
_refine_ls_R_factor_all 0.0490
_refine_ls_R_factor_gt 0.0476
_refine_ls_shift/su_max 0.000
_refine_ls_shift/su_mean 0.000
_refine_ls_structure_factor_coef Fsqd
_refine_ls_weighting_details 'w=1/[\s^2^(Fo^2^)+(0.1033P)^2^+1.4588P] where P=(Fo^2^+2Fc^2^)/3'
_refine_ls_weighting_scheme calc
_refine_ls_wR_factor_gt 0.1416
_refine_ls_wR_factor_ref 0.1478
_reflns_number_gt 2156
_reflns_number_total 2234
_reflns_threshold_expression 'I > 2\s(I)'
_cod_data_source_file hb8215.cif
_cod_data_source_block 2
_cod_original_sg_symbol_H-M 'P 21/n'
_cod_database_code 2313034
_shelx_space_group_comment
;
The symmetry employed for this shelxl refinement is uniquely defined
by the following loop, which should always be used as a source of
symmetry information in preference to the above space-group names.
They are only intended as comments.
;
_shelx_estimated_absorpt_t_min 0.576
_shelx_estimated_absorpt_t_max 0.708

loop_
_space_group_symop_operation_xyz
'x, y, z'
'-x+1/2, y+1/2, -z+1/2'
'-x, -y, -z'
'x-1/2, -y-1/2, z-1/2'

loop_
_atom_site_type_symbol
_atom_site_label
_atom_site_fract_x
_atom_site_fract_y
_atom_site_fract_z
_atom_site_U_iso_or_equiv
_atom_site_adp_type
_atom_site_calc_flag
_atom_site_occupancy
_atom_site_disorder_assembly
_atom_site_disorder_group
Rb Rb1 0.45494(11) 0.14140(3) 0.16029(2) 0.0392(2) Uani d 1 . .
Rb Rb2 0.58119(11) 0.41180(3) 0.12337(2) 0.0362(2) Uani d 1 . .
O O1 0.7633(14) 0.0654(3) 0.4780(2) 0.0632(13) Uani d 1 . .
O O2 0.4337(10) 0.0869(2) 0.38057(19) 0.0455(9) Uani d 1 . .
O O3 0.5123(11) 0.5029(3) 0.2664(2) 0.0462(8) Uani d 1 . .
O O4 0.6039(13) 0.4655(3) 0.3786(2) 0.0551(10) Uani d 1 . .
N N1 0.4128(11) 0.3078(3) 0.5487(2) 0.0402(9) Uani d 1 . .
N N2 0.5224(10) 0.2195(3) 0.5384(2) 0.0365(8) Uani d 1 . .
N N3 0.5540(11) 0.1145(3) 0.4407(2) 0.0393(8) Uani d 1 . .
N N4 -0.0293(10) 0.2675(3) 0.2376(2) 0.0380(8) Uani d 1 . .
N N5 0.1348(11) 0.3503(3) 0.2363(2) 0.0369(8) Uani d 1 . .
N N6 0.4738(11) 0.4480(3) 0.3171(2) 0.0377(8) Uani d 1 . .
C C1 0.2944(14) 0.3447(4) 0.4844(3) 0.0402(10) Uani d 1 . .
H H1 0.208345 0.406910 0.477873 0.048 Uiso calc 1 . .
C C2 0.3144(12) 0.2798(3) 0.4285(2) 0.0357(9) Uani d 1 . .
C C3 0.4585(11) 0.2026(3) 0.4670(2) 0.0345(9) Uani d 1 . .
C C4 0.0201(13) 0.2325(3) 0.3057(2) 0.0376(9) Uani d 1 . .
H H4 -0.068538 0.174024 0.319981 0.045 Uiso calc 1 . .
C C5 0.2154(11) 0.2923(3) 0.3518(2) 0.0344(9) Uani d 1 . .
C C6 0.2779(12) 0.3658(3) 0.3039(2) 0.0348(9) Uani d 1 . .

loop_
_atom_site_aniso_label
_atom_site_aniso_U_11
_atom_site_aniso_U_22
_atom_site_aniso_U_33
_atom_site_aniso_U_12
_atom_site_aniso_U_13
_atom_site_aniso_U_23
Rb1 0.0390(3) 0.0381(3) 0.0404(3) -0.00137(15) 0.0037(2) 0.00171(16)
Rb2 0.0402(3) 0.0377(3) 0.0304(3) -0.00063(15) 0.0022(2) 0.00187(14)
O1 0.084(3) 0.052(2) 0.048(2) 0.029(2) -0.023(2) -0.0114(18)
O2 0.059(2) 0.0404(19) 0.0355(19) 0.0052(14) -0.0054(17) -0.0062(13)
O3 0.062(2) 0.0378(17) 0.0398(19) -0.0062(15) 0.0081(16) 0.0001(14)
O4 0.081(3) 0.048(2) 0.0340(18) -0.0181(19) -0.0040(17) 0.0008(15)
N1 0.049(2) 0.041(2) 0.0309(19) 0.0016(17) 0.0047(16) -0.0012(15)
N2 0.0413(19) 0.0389(19) 0.0291(17) 0.0016(15) 0.0028(14) 0.0023(15)
N3 0.042(2) 0.039(2) 0.036(2) 0.0027(17) 0.0001(16) -0.0006(16)
N4 0.040(2) 0.043(2) 0.0309(18) -0.0046(16) 0.0015(15) -0.0033(15)
N5 0.038(2) 0.042(2) 0.0306(19) 0.0019(15) -0.0001(15) 0.0029(14)
N6 0.047(2) 0.0336(18) 0.0325(19) 0.0019(16) 0.0056(16) -0.0013(15)
C1 0.052(3) 0.039(2) 0.029(2) 0.006(2) 0.0005(19) -0.0017(17)
C2 0.042(2) 0.033(2) 0.032(2) 0.0000(17) 0.0021(17) 0.0007(17)
C3 0.036(2) 0.036(2) 0.030(2) -0.0015(17) 0.0008(16) 0.0014(16)
C4 0.047(2) 0.037(2) 0.029(2) 0.0017(18) 0.0019(18) 0.0003(17)
C5 0.037(2) 0.036(2) 0.030(2) 0.0036(16) 0.0013(16) 0.0004(16)
C6 0.038(2) 0.038(2) 0.029(2) 0.0017(16) 0.0037(17) 0.0017(16)

loop_
_atom_type_symbol
_atom_type_description
_atom_type_scat_dispersion_real
_atom_type_scat_dispersion_imag
_atom_type_scat_source
C C 0.0181 0.0091 'International Tables Vol C Tables 4.2.6.8 and 6.1.1.4'
H H 0.0000 0.0000 'International Tables Vol C Tables 4.2.6.8 and 6.1.1.4'
N N 0.0311 0.0180 'International Tables Vol C Tables 4.2.6.8 and 6.1.1.4'
O O 0.0492 0.0322 'International Tables Vol C Tables 4.2.6.8 and 6.1.1.4'
Rb Rb -0.4688 1.6079 'International Tables Vol C Tables 4.2.6.8 and 6.1.1.4'

loop_
_geom_angle_atom_site_label_1
_geom_angle_atom_site_label_2
_geom_angle_atom_site_label_3
_geom_angle_site_symmetry_1
_geom_angle_site_symmetry_3
_geom_angle
_geom_angle_publ_flag
N1 Rb1 N4 4_565 1_655 127.98(12) ?
N1 Rb1 N1 4_565 4_665 84.19(10) ?
N4 Rb1 N1 1_655 4_665 75.92(11) ?
N1 Rb1 N4 4_565 . 75.11(11) ?
N4 Rb1 N4 1_655 . 81.61(10) ?
N1 Rb1 N4 4_665 . 129.52(11) ?
N1 Rb1 O3 4_565 2_645 152.66(11) ?
N4 Rb1 O3 1_655 2_645 76.33(11) ?
N1 Rb1 O3 4_665 2_645 91.48(11) ?
N4 Rb1 O3 . 2_645 126.14(10) ?
N1 Rb1 O3 4_565 2_545 92.37(11) ?
N4 Rb1 O3 1_655 2_545 125.25(10) ?
N1 Rb1 O3 4_665 2_545 152.88(10) ?
N4 Rb1 O3 . 2_545 74.65(10) ?
O3 Rb1 O3 2_645 2_545 79.32(9) ?
N1 Rb1 O4 4_565 2_645 114.40(11) ?
N4 Rb1 O4 1_655 2_645 102.48(12) ?
N1 Rb1 O4 4_665 2_645 69.07(12) ?
N4 Rb1 O4 . 2_645 161.07(11) ?
O3 Rb1 O4 2_645 2_645 40.13(9) ?
O3 Rb1 O4 2_545 2_645 88.25(11) ?
N1 Rb1 O4 4_565 2_545 67.01(10) ?
N4 Rb1 O4 1_655 2_545 162.62(10) ?
N1 Rb1 O4 4_665 2_545 117.51(11) ?
N4 Rb1 O4 . 2_545 95.96(11) ?
O3 Rb1 O4 2_645 2_545 91.67(10) ?
O3 Rb1 O4 2_545 2_545 38.57(9) ?
O4 Rb1 O4 2_645 2_545 74.55(8) ?
O1 Rb2 O1 4_565 2_655 54.79(14) ?
O1 Rb2 O3 4_565 . 135.69(14) ?
O1 Rb2 O3 2_655 . 106.93(12) ?
O1 Rb2 N5 4_565 . 117.20(13) ?
O1 Rb2 N5 2_655 . 145.70(14) ?
O3 Rb2 N5 . . 52.47(11) ?
O1 Rb2 N5 4_565 1_655 154.94(14) ?
O1 Rb2 N5 2_655 1_655 118.11(12) ?
O3 Rb2 N5 . 1_655 68.18(11) ?
N5 Rb2 N5 . 1_655 82.23(10) ?
O1 Rb2 N2 4_565 4_665 78.61(14) ?
O1 Rb2 N2 2_655 4_665 87.26(14) ?
O3 Rb2 N2 . 4_665 145.10(11) ?
N5 Rb2 N2 . 4_665 125.79(11) ?
N5 Rb2 N2 1_655 4_665 76.98(11) ?
O1 Rb2 O2 4_565 2_655 95.71(10) ?
O1 Rb2 O2 2_655 2_655 40.92(10) ?
O3 Rb2 O2 . 2_655 77.95(10) ?
N5 Rb2 O2 . 2_655 130.39(11) ?
N5 Rb2 O2 1_655 2_655 80.87(10) ?
N2 Rb2 O2 4_665 2_655 94.89(11) ?
O1 Rb2 N2 4_565 4_565 51.99(11) ?
O1 Rb2 N2 2_655 4_565 106.77(10) ?
O3 Rb2 N2 . 4_565 124.90(11) ?
N5 Rb2 N2 . 4_565 75.59(11) ?
N5 Rb2 N2 1_655 4_565 126.74(11) ?
N2 Rb2 N2 4_665 4_565 78.11(9) ?
O2 Rb2 N2 2_655 4_565 147.62(9) ?
O1 Rb2 O2 4_565 2 71.10(13) ?
O1 Rb2 O2 2_655 2 65.94(13) ?
O3 Rb2 O2 . 2 64.71(10) ?
N5 Rb2 O2 . 2 79.84(10) ?
N5 Rb2 O2 1_655 2 131.02(10) ?
N2 Rb2 O2 4_665 2 147.53(10) ?
O2 Rb2 O2 2_655 2 77.11(8) ?
N2 Rb2 O2 4_565 2 91.88(10) ?
N3 O1 Rb2 . 4_666 131.8(3) ?
N3 O1 Rb2 . 2_645 102.9(3) ?
Rb2 O1 Rb2 4_666 2_645 125.21(14) ?
N3 O2 Rb2 . 2_645 95.2(3) ?
N3 O2 Rb2 . 2_545 116.9(3) ?
Rb2 O2 Rb2 2_645 2_545 77.11(8) ?
N6 O3 Rb2 . . 115.7(3) ?
N6 O3 Rb1 . 2_655 101.0(3) ?
Rb2 O3 Rb1 . 2_655 123.10(13) ?
N6 O3 Rb1 . 2 86.4(3) ?
Rb2 O3 Rb1 . 2 140.74(14) ?
Rb1 O3 Rb1 2_655 2 79.32(9) ?
N6 O4 Rb1 . 2_655 97.8(3) ?
N6 O4 Rb1 . 2 75.3(3) ?
Rb1 O4 Rb1 2_655 2 74.55(8) ?
N2 N1 C1 . . 108.9(4) ?
N2 N1 Rb1 . 4_666 96.1(3) ?
C1 N1 Rb1 . 4_666 134.5(3) ?
N2 N1 Rb1 . 4_566 123.5(3) ?
C1 N1 Rb1 . 4_566 110.2(3) ?
Rb1 N1 Rb1 4_666 4_566 84.18(10) ?
N1 N2 C3 . . 105.9(4) ?
N1 N2 Rb2 . 4_566 106.3(3) ?
C3 N2 Rb2 . 4_566 109.8(3) ?
N1 N2 Rb2 . 4_666 133.7(3) ?
C3 N2 Rb2 . 4_666 116.0(3) ?
Rb2 N2 Rb2 4_566 4_666 78.11(9) ?
N1 N2 Rb1 . 4_666 60.4(2) ?
C3 N2 Rb1 . 4_666 143.7(3) ?
Rb2 N2 Rb1 4_566 4_666 106.49(11) ?
Rb2 N2 Rb1 4_666 4_666 74.02(8) ?
O2 N3 O1 . . 120.4(4) ?
O2 N3 C3 . . 120.3(4) ?
O1 N3 C3 . . 119.3(4) ?
O2 N3 Rb2 . 2_645 64.1(2) ?
O1 N3 Rb2 . 2_645 56.8(3) ?
C3 N3 Rb2 . 2_645 170.9(3) ?
N5 N4 C4 . . 108.2(4) ?
N5 N4 Rb1 . 1_455 145.7(3) ?
C4 N4 Rb1 . 1_455 105.0(3) ?
N5 N4 Rb1 . . 100.0(3) ?
C4 N4 Rb1 . . 100.8(3) ?
Rb1 N4 Rb1 1_455 . 81.61(10) ?
N5 N4 Rb2 . 1_455 68.6(2) ?
C4 N4 Rb2 . 1_455 149.5(3) ?
Rb1 N4 Rb2 1_455 1_455 78.61(9) ?
Rb1 N4 Rb2 . 1_455 109.73(11) ?
N4 N5 C6 . . 106.6(4) ?
N4 N5 Rb2 . . 125.8(3) ?
C6 N5 Rb2 . . 112.7(3) ?
N4 N5 Rb2 . 1_455 86.9(3) ?
C6 N5 Rb2 . 1_455 144.6(3) ?
Rb2 N5 Rb2 . 1_455 82.23(10) ?
O4 N6 O3 . . 120.5(4) ?
O4 N6 C6 . . 120.1(4) ?
O3 N6 C6 . . 119.4(4) ?
O4 N6 Rb1 . 2 83.4(3) ?
O3 N6 Rb1 . 2 71.3(3) ?
C6 N6 Rb1 . 2 115.6(3) ?
O4 N6 Rb1 . 2_655 62.1(3) ?
O3 N6 Rb1 . 2_655 58.8(2) ?
C6 N6 Rb1 . 2_655 173.1(3) ?
Rb1 N6 Rb1 2 2_655 70.77(8) ?
N1 C1 C2 . . 111.5(4) ?
N1 C1 H1 . . 124.3 ?
C2 C1 H1 . . 124.3 ?
C1 C2 C3 . . 100.5(4) ?
C1 C2 C5 . . 128.5(4) ?
C3 C2 C5 . . 131.0(4) ?
N2 C3 C2 . . 113.2(4) ?
N2 C3 N3 . . 118.1(4) ?
C2 C3 N3 . . 128.7(4) ?
N4 C4 C5 . . 112.0(4) ?
N4 C4 H4 . . 124.0 ?
C5 C4 H4 . . 124.0 ?
C4 C5 C6 . . 100.5(4) ?
C4 C5 C2 . . 127.8(4) ?
C6 C5 C2 . . 131.7(4) ?
N5 C6 N6 . . 118.2(4) ?
N5 C6 C5 . . 112.8(4) ?
N6 C6 C5 . . 129.0(4) ?

loop_
_geom_bond_atom_site_label_1
_geom_bond_atom_site_label_2
_geom_bond_site_symmetry_2
_geom_bond_distance
_geom_bond_publ_flag
Rb1 N1 4_565 2.930(4) y
Rb1 N4 1_655 2.980(4) y
Rb1 N1 4_665 2.987(4) y
Rb1 N4 . 3.088(4) y
Rb1 O3 2_645 3.103(4) y
Rb1 O3 2_545 3.113(4) y
Rb1 O4 2_645 3.175(4) y
Rb1 O4 2_545 3.370(5) y
Rb2 O1 4_565 2.893(4) y
Rb2 O1 2_655 2.993(4) y
Rb2 O3 . 3.004(4) y
Rb2 N5 . 3.016(4) y
Rb2 N5 1_655 3.017(4) y
Rb2 N2 4_665 3.101(4) y
Rb2 O2 2_655 3.150(4) y
Rb2 N2 4_565 3.194(4) y
Rb2 O2 2 3.214(4) y
O1 N3 . 1.243(6) ?
O2 N3 . 1.238(5) ?
O3 N6 . 1.247(5) ?
O4 N6 . 1.235(6) ?
N1 N2 . 1.347(6) ?
N1 C1 . 1.350(6) ?
N2 C3 . 1.353(6) ?
N3 C3 . 1.410(6) ?
N4 N5 . 1.345(6) ?
N4 C4 . 1.361(6) ?
N5 C6 . 1.348(6) ?
N6 C6 . 1.410(6) ?
C1 C2 . 1.401(6) ?
C1 H1 . 0.9500 ?
C2 C3 . 1.401(6) ?
C2 C5 . 1.456(6) ?
C4 C5 . 1.389(6) ?
C4 H4 . 0.9500 ?
C5 C6 . 1.413(6) ?

loop_
_geom_hbond_atom_site_label_D
_geom_hbond_atom_site_label_H
_geom_hbond_atom_site_label_A
_geom_hbond_site_symmetry_A
_geom_hbond_distance_DH
_geom_hbond_distance_HA
_geom_hbond_distance_DA
_geom_hbond_angle_DHA
_geom_hbond_publ_flag
C4 H4 O2 1_455 0.95 2.68 3.506(6) 146 no

loop_
_geom_torsion_atom_site_label_1
_geom_torsion_atom_site_label_2
_geom_torsion_atom_site_label_3
_geom_torsion_atom_site_label_4
_geom_torsion_site_symmetry_1
_geom_torsion_site_symmetry_2
_geom_torsion_site_symmetry_3
_geom_torsion_site_symmetry_4
_geom_torsion
_geom_torsion_publ_flag
C1 N1 N2 C3 . . . . -1.9(5) ?
Rb1 N1 N2 C3 4_666 . . . -143.3(3) ?
Rb1 N1 N2 C3 4_566 . . . 129.7(3) ?
C1 N1 N2 Rb2 . . . 4_566 -118.5(4) ?
Rb1 N1 N2 Rb2 4_666 . . 4_566 100.03(16) ?
Rb1 N1 N2 Rb2 4_566 . . 4_566 13.0(4) ?
C1 N1 N2 Rb2 . . . 4_666 152.5(4) ?
Rb1 N1 N2 Rb2 4_666 . . 4_666 11.1(4) ?
Rb1 N1 N2 Rb2 4_566 . . 4_666 -76.0(4) ?
C1 N1 N2 Rb1 . . . 4_666 141.4(4) ?
Rb1 N1 N2 Rb1 4_566 . . 4_666 -87.0(3) ?
Rb2 O2 N3 O1 2_645 . . . -8.1(5) ?
Rb2 O2 N3 O1 2_545 . . . 70.1(6) ?
Rb2 O2 N3 C3 2_645 . . . 171.0(4) ?
Rb2 O2 N3 C3 2_545 . . . -110.9(4) ?
Rb2 O2 N3 Rb2 2_545 . . 2_645 78.17(18) ?
Rb2 O1 N3 O2 4_666 . . . -174.8(4) ?
Rb2 O1 N3 O2 2_645 . . . 8.7(6) ?
Rb2 O1 N3 C3 4_666 . . . 6.1(8) ?
Rb2 O1 N3 C3 2_645 . . . -170.4(3) ?
Rb2 O1 N3 Rb2 4_666 . . 2_645 176.5(6) ?
C4 N4 N5 C6 . . . . -1.0(5) ?
Rb1 N4 N5 C6 1_455 . . . 164.3(4) ?
Rb1 N4 N5 C6 . . . . -106.0(3) ?
Rb2 N4 N5 C6 1_455 . . . 146.6(4) ?
C4 N4 N5 Rb2 . . . . 134.2(3) ?
Rb1 N4 N5 Rb2 1_455 . . . -60.5(6) ?
Rb1 N4 N5 Rb2 . . . . 29.3(3) ?
Rb2 N4 N5 Rb2 1_455 . . . -78.1(2) ?
C4 N4 N5 Rb2 . . . 1_455 -147.7(3) ?
Rb1 N4 N5 Rb2 1_455 . . 1_455 17.6(5) ?
Rb1 N4 N5 Rb2 . . . 1_455 107.40(13) ?
Rb1 O4 N6 O3 2_655 . . . -8.0(5) ?
Rb1 O4 N6 O3 2 . . . 63.7(4) ?
Rb1 O4 N6 C6 2_655 . . . 172.5(4) ?
Rb1 O4 N6 C6 2 . . . -115.8(4) ?
Rb1 O4 N6 Rb1 2_655 . . 2 -71.71(13) ?
Rb1 O4 N6 Rb1 2 . . 2_655 71.71(13) ?
Rb2 O3 N6 O4 . . . . 143.7(4) ?
Rb1 O3 N6 O4 2_655 . . . 8.3(5) ?
Rb1 O3 N6 O4 2 . . . -70.1(5) ?
Rb2 O3 N6 C6 . . . . -36.8(5) ?
Rb1 O3 N6 C6 2_655 . . . -172.2(3) ?
Rb1 O3 N6 C6 2 . . . 109.4(4) ?
Rb2 O3 N6 Rb1 . . . 2 -146.2(3) ?
Rb1 O3 N6 Rb1 2_655 . . 2 78.39(12) ?
Rb2 O3 N6 Rb1 . . . 2_655 135.4(3) ?
Rb1 O3 N6 Rb1 2 . . 2_655 -78.39(12) ?
N2 N1 C1 C2 . . . . 1.5(6) ?
Rb1 N1 C1 C2 4_666 . . . 121.1(4) ?
Rb1 N1 C1 C2 4_566 . . . -136.8(4) ?
N1 C1 C2 C5 . . . . -179.6(5) ?
N1 N2 C3 C2 . . . . 1.6(5) ?
Rb2 N2 C3 C2 4_566 . . . 115.9(4) ?
Rb2 N2 C3 C2 4_666 . . . -158.0(3) ?
Rb1 N2 C3 C2 4_666 . . . -59.7(6) ?
N1 N2 C3 N3 . . . . 179.0(4) ?
Rb2 N2 C3 N3 4_566 . . . -66.7(4) ?
Rb2 N2 C3 N3 4_666 . . . 19.4(5) ?
Rb1 N2 C3 N3 4_666 . . . 117.7(5) ?
C1 C2 C3 N2 . . . . -0.7(6) ?
C5 C2 C3 N2 . . . . 178.4(5) ?
C1 C2 C3 N3 . . . . -177.8(5) ?
C5 C2 C3 N3 . . . . 1.3(9) ?
O2 N3 C3 N2 . . . . 163.0(4) ?
O1 N3 C3 N2 . . . . -17.9(7) ?
O2 N3 C3 C2 . . . . -20.0(8) ?
O1 N3 C3 C2 . . . . 159.1(5) ?
N5 N4 C4 C5 . . . . 0.9(6) ?
Rb1 N4 C4 C5 1_455 . . . -170.6(3) ?
Rb1 N4 C4 C5 . . . . 105.3(4) ?
Rb2 N4 C4 C5 1_455 . . . -77.6(7) ?
N5 N4 C4 Rb1 . . . 1_455 171.5(4) ?
Rb1 N4 C4 Rb1 . . . 1_455 -84.11(17) ?
Rb2 N4 C4 Rb1 1_455 . . 1_455 93.1(6) ?
N5 N4 C4 Rb1 . . . . -104.4(4) ?
Rb1 N4 C4 Rb1 1_455 . . . 84.11(17) ?
Rb2 N4 C4 Rb1 1_455 . . . 177.2(7) ?
N4 C4 C5 C6 . . . . -0.4(5) ?
N4 C4 C5 C2 . . . . 178.5(4) ?
C1 C2 C5 C4 . . . . -131.9(6) ?
C3 C2 C5 C4 . . . . 49.3(8) ?
C1 C2 C5 C6 . . . . 46.6(8) ?
C3 C2 C5 C6 . . . . -132.2(6) ?
N4 N5 C6 N6 . . . . 178.6(4) ?
Rb2 N5 C6 N6 . . . . 36.8(5) ?
Rb2 N5 C6 N6 1_455 . . . -72.7(7) ?
N4 N5 C6 C5 . . . . 0.9(5) ?
Rb2 N5 C6 C5 . . . . -140.9(3) ?
Rb2 N5 C6 C5 1_455 . . . 109.6(5) ?
O4 N6 C6 N5 . . . . 178.7(5) ?
O3 N6 C6 N5 . . . . -0.8(7) ?
Rb1 N6 C6 N5 2 . . . 81.2(4) ?
O4 N6 C6 C5 . . . . -4.0(8) ?
O3 N6 C6 C5 . . . . 176.5(5) ?
Rb1 N6 C6 C5 2 . . . -101.5(5) ?
C4 C5 C6 N5 . . . . -0.3(5) ?
C2 C5 C6 N5 . . . . -179.1(5) ?
C4 C5 C6 N6 . . . . -177.7(5) ?
C2 C5 C6 N6 . . . . 3.5(8) ?
